data_7155647
loop_
_publ_author_name
'Parisi, Giovanna'
'Degennaro, Leonardo'
'Carlucci, Claudia'
'de Candia, Modesto'
'Mastrorilli, Pietro'
'Roller, Alexander'
'Holzer, Wolfgang'
'Altomare, Cosimo Damiano'
'Pace, Vittorio'
'Luisi, Renzo'

_publ_section_title
;
 A Greener and Efficient Access to Substituted Four- and Six-membered
 Sulfur-bearing Heterocycles
;
_journal_name_full 'Org. Biomol. Chem.'
_journal_paper_doi 10.1039/C7OB00846E
_journal_year 2017
_chemical_formula_moiety 'C9 H9 F O4 S2'
_chemical_formula_sum 'C9 H9 F O4 S2'
_chemical_formula_weight 264.28
_chemical_name_systematic '2-fluoro-2-(phenylsulfonyl)thietane 1,1-dioxide'
_space_group_crystal_system monoclinic
_space_group_IT_number 14
_space_group_name_Hall '-P 2ybc'
_space_group_name_H-M_alt 'P 1 21/c 1'
_symmetry_cell_setting monoclinic
_symmetry_Int_Tables_number 14
_symmetry_space_group_name_Hall '-P 2ybc'
_symmetry_space_group_name_H-M 'P 1 21/c 1'
_atom_sites_solution_hydrogens geom
_atom_sites_solution_primary iterative
_audit_creation_date 2017-03-21
_audit_creation_method
;
Olex2 1.2
(compiled 2017.03.02 svn.r3394 for OlexSys, GUI svn.r5324)
;
_audit_update_record
;
2017-03-31 deposited with the CCDC.
2017-05-17 downloaded from the CCDC.
;
_cell_angle_alpha 90
_cell_angle_beta 102.2020(10)
_cell_angle_gamma 90
_cell_formula_units_Z 4
_cell_length_a 12.7355(6)
_cell_length_b 9.6324(4)
_cell_length_c 9.0837(4)
_cell_measurement_reflns_used 8490
_cell_measurement_temperature 130.0
_cell_measurement_theta_max 30.112
_cell_measurement_theta_min 2.673
_cell_volume 1089.15(8)
_computing_cell_refinement 'APEX2 v2011.2-0'
_computing_data_collection 'APEX2 v2011.2-0'
_computing_data_reduction 'APEX2 v2011.2-0'
_computing_molecular_graphics 'Olex2 (Dolomanov et al., 2009)'
_computing_publication_material 'Olex2 (Dolomanov et al., 2009)'
_computing_structure_refinement 'XL (Sheldrick, 2008)'
_computing_structure_solution 'olex2.solve (Bourhis et al., 2015)'
_diffrn_ambient_temperature 130.0
_diffrn_measured_fraction_theta_full 0.997
_diffrn_measured_fraction_theta_max 0.995
_diffrn_measurement_device_type 'Bruker APEX-II CCD'
_diffrn_measurement_method '\f and \w scans'
_diffrn_radiation_probe x-ray
_diffrn_radiation_type MoK\a
_diffrn_radiation_wavelength 0.71073
_diffrn_reflns_av_R_equivalents 0.0398
_diffrn_reflns_av_unetI/netI 0.0269
_diffrn_reflns_Laue_measured_fraction_full 0.997
_diffrn_reflns_Laue_measured_fraction_max 0.995
_diffrn_reflns_limit_h_max 17
_diffrn_reflns_limit_h_min -17
_diffrn_reflns_limit_k_max 13
_diffrn_reflns_limit_k_min -12
_diffrn_reflns_limit_l_max 12
_diffrn_reflns_limit_l_min -12
_diffrn_reflns_number 12579
_diffrn_reflns_point_group_measured_fraction_full 0.997
_diffrn_reflns_point_group_measured_fraction_max 0.995
_diffrn_reflns_theta_full 25.242
_diffrn_reflns_theta_max 30.154
_diffrn_reflns_theta_min 2.674
_diffrn_source 'sealed  X-ray tube'
_diffrn_source_type 'Incoatec IuSMo'
_diffrn_standards_number 0
_exptl_absorpt_coefficient_mu 0.497
_exptl_absorpt_correction_T_max 0.7460
_exptl_absorpt_correction_T_min 0.5945
_exptl_absorpt_correction_type multi-scan
_exptl_absorpt_process_details
;
SADABS-2008/1 (Bruker,2008) was used for absorption correction. 
wR2(int) was 0.0700 before and 0.0291 after correction. 
The Ratio of minimum to maximum transmission is 0.7969. 
The \l/2 correction factor is 0.0015.
;
_exptl_crystal_colour 'clear colourless'
_exptl_crystal_colour_lustre clear
_exptl_crystal_colour_primary colourless
_exptl_crystal_density_diffrn 1.612
_exptl_crystal_description block
_exptl_crystal_F_000 544
_exptl_crystal_size_max 0.5
_exptl_crystal_size_mid 0.4
_exptl_crystal_size_min 0.3
_refine_diff_density_max 0.702
_refine_diff_density_min -0.352
_refine_diff_density_rms 0.079
_refine_ls_extinction_method none
_refine_ls_goodness_of_fit_ref 1.030
_refine_ls_hydrogen_treatment constr
_refine_ls_matrix_type full
_refine_ls_number_parameters 145
_refine_ls_number_reflns 3203
_refine_ls_number_restraints 0
_refine_ls_restrained_S_all 1.030
_refine_ls_R_factor_all 0.0345
_refine_ls_R_factor_gt 0.0318
_refine_ls_shift/su_max 0.001
_refine_ls_shift/su_mean 0.000
_refine_ls_structure_factor_coef Fsqd
_refine_ls_weighting_details 'w=1/[\s^2^(Fo^2^)+(0.0475P)^2^+0.5910P] where P=(Fo^2^+2Fc^2^)/3'
_refine_ls_weighting_scheme calc
_refine_ls_wR_factor_gt 0.0872
_refine_ls_wR_factor_ref 0.0887
_reflns_Friedel_coverage 0.000
_reflns_number_gt 2997
_reflns_number_total 3203
_reflns_threshold_expression 'I > 2\s(I)'
_cod_data_source_file c7ob00846e2.cif
_cod_data_source_block smba2bis_p21c
_cod_original_sg_symbol_H-M 'P 21/c'
_cod_database_code 7155647
_shelxl_version_number 2013-3
_shelx_space_group_comment
;
The symmetry employed for this shelxl refinement is uniquely defined
by the following loop, which should always be used as a source of
symmetry information in preference to the above space-group names.
They are only intended as comments.
;
_shelx_estimated_absorpt_t_max 0.865
_shelx_estimated_absorpt_t_min 0.789

loop_
_space_group_symop_operation_xyz
'x, y, z'
'-x, y+1/2, -z+1/2'
'-x, -y, -z'
'x, -y-1/2, z-1/2'

loop_
_atom_site_label
_atom_site_type_symbol
_atom_site_fract_x
_atom_site_fract_y
_atom_site_fract_z
_atom_site_U_iso_or_equiv
_atom_site_adp_type
_atom_site_occupancy
_atom_site_site_symmetry_order
_atom_site_calc_flag
_atom_site_refinement_flags_posn
S1 S 0.30372(2) 0.38109(3) 0.86091(3) 0.01688(9) Uani 1 1 d .
S2 S 0.30223(2) 0.54428(3) 0.56171(3) 0.01683(9) Uani 1 1 d .
F1 F 0.40427(7) 0.62227(8) 0.82562(9) 0.02253(17) Uani 1 1 d .
O1 O 0.19304(8) 0.35299(12) 0.80097(13) 0.0276(2) Uani 1 1 d .
O2 O 0.33763(9) 0.42287(11) 1.01607(11) 0.0244(2) Uani 1 1 d .
O3 O 0.38020(8) 0.61767(11) 0.49771(12) 0.0240(2) Uani 1 1 d .
O4 O 0.25767(8) 0.41657(11) 0.49512(11) 0.0231(2) Uani 1 1 d .
C1 C 0.37199(9) 0.50093(13) 0.75202(13) 0.0161(2) Uani 1 1 d .
C2 C 0.46009(10) 0.39078(14) 0.75829(15) 0.0198(2) Uani 1 1 d .
H2A H 0.5259 0.4135 0.8340 0.024 Uiso 1 1 calc R
H2B H 0.4783 0.3757 0.6588 0.024 Uiso 1 1 calc R
C3 C 0.39842(11) 0.26601(14) 0.80709(15) 0.0201(2) Uani 1 1 d .
H3A H 0.4410 0.2126 0.8923 0.024 Uiso 1 1 calc R
H3B H 0.3666 0.2036 0.7229 0.024 Uiso 1 1 calc R
C4 C 0.20103(10) 0.65927(13) 0.58739(14) 0.0183(2) Uani 1 1 d .
C5 C 0.22383(11) 0.80079(15) 0.59570(18) 0.0263(3) Uani 1 1 d .
H5 H 0.2920 0.8339 0.5848 0.032 Uiso 1 1 calc R
C6 C 0.14547(12) 0.89247(15) 0.6202(2) 0.0316(3) Uani 1 1 d .
H6 H 0.1596 0.9894 0.6259 0.038 Uiso 1 1 calc R
C7 C 0.04643(12) 0.84251(16) 0.6362(2) 0.0300(3) Uani 1 1 d .
H7 H -0.0069 0.9057 0.6538 0.036 Uiso 1 1 calc R
C8 C 0.02413(11) 0.70095(16) 0.62702(19) 0.0286(3) Uani 1 1 d .
H8 H -0.0444 0.6682 0.6371 0.034 Uiso 1 1 calc R
C9 C 0.10186(11) 0.60740(14) 0.60308(17) 0.0231(3) Uani 1 1 d .
H9 H 0.0877 0.5105 0.5975 0.028 Uiso 1 1 calc R

loop_
_atom_site_aniso_label
_atom_site_aniso_U_11
_atom_site_aniso_U_22
_atom_site_aniso_U_33
_atom_site_aniso_U_23
_atom_site_aniso_U_13
_atom_site_aniso_U_12
S1 0.01555(15) 0.01714(15) 0.01908(15) 0.00231(10) 0.00621(11) 0.00175(10)
S2 0.01436(14) 0.01875(15) 0.01825(14) 0.00246(10) 0.00539(11) 0.00197(10)
F1 0.0232(4) 0.0180(4) 0.0258(4) -0.0034(3) 0.0040(3) -0.0035(3)
O1 0.0153(4) 0.0311(5) 0.0362(6) 0.0107(4) 0.0051(4) -0.0021(4)
O2 0.0342(5) 0.0224(5) 0.0187(4) 0.0004(4) 0.0102(4) 0.0046(4)
O3 0.0185(4) 0.0296(5) 0.0267(5) 0.0077(4) 0.0111(4) 0.0017(4)
O4 0.0230(5) 0.0224(5) 0.0236(4) -0.0039(4) 0.0039(4) 0.0008(4)
C1 0.0141(5) 0.0162(5) 0.0185(5) -0.0004(4) 0.0042(4) -0.0005(4)
C2 0.0144(5) 0.0224(6) 0.0235(6) 0.0015(5) 0.0062(4) 0.0039(4)
C3 0.0208(6) 0.0170(5) 0.0234(6) -0.0015(4) 0.0070(5) 0.0032(4)
C4 0.0137(5) 0.0183(5) 0.0233(6) 0.0035(4) 0.0050(4) 0.0024(4)
C5 0.0183(6) 0.0196(6) 0.0429(8) 0.0043(6) 0.0108(5) -0.0005(5)
C6 0.0235(7) 0.0189(6) 0.0545(10) 0.0021(6) 0.0127(7) 0.0016(5)
C7 0.0206(6) 0.0244(7) 0.0470(9) 0.0024(6) 0.0119(6) 0.0061(5)
C8 0.0157(6) 0.0257(7) 0.0465(8) 0.0048(6) 0.0112(6) 0.0019(5)
C9 0.0152(6) 0.0201(6) 0.0345(7) 0.0032(5) 0.0060(5) -0.0002(5)

loop_
_atom_type_symbol
_atom_type_description
_atom_type_scat_dispersion_real
_atom_type_scat_dispersion_imag
_atom_type_scat_source
C C 0.0033 0.0016 'International Tables Vol C Tables 4.2.6.8 and 6.1.1.4'
H H 0.0000 0.0000 'International Tables Vol C Tables 4.2.6.8 and 6.1.1.4'
F F 0.0171 0.0103 'International Tables Vol C Tables 4.2.6.8 and 6.1.1.4'
O O 0.0106 0.0060 'International Tables Vol C Tables 4.2.6.8 and 6.1.1.4'
S S 0.1246 0.1234 'International Tables Vol C Tables 4.2.6.8 and 6.1.1.4'

loop_
_geom_angle_atom_site_label_1
_geom_angle_atom_site_label_2
_geom_angle_atom_site_label_3
_geom_angle
O1 S1 O2 119.61(7)
O1 S1 C1 116.89(6)
O1 S1 C3 116.70(7)
O2 S1 C1 105.71(6)
O2 S1 C3 111.22(6)
C3 S1 C1 79.62(6)
O3 S2 C1 104.89(6)
O3 S2 C4 109.47(6)
O4 S2 O3 119.79(6)
O4 S2 C1 105.93(6)
O4 S2 C4 111.22(6)
C4 S2 C1 104.13(6)
S2 C1 S1 117.45(6)
F1 C1 S1 113.49(8)
F1 C1 S2 107.76(8)
F1 C1 C2 115.52(10)
C2 C1 S1 88.36(8)
C2 C1 S2 113.59(8)
C1 C2 C3 97.80(9)
C2 C3 S1 90.54(8)
C5 C4 S2 118.38(10)
C5 C4 C9 121.91(12)
C9 C4 S2 119.68(10)
C6 C5 C4 118.93(13)
C5 C6 C7 119.87(14)
C6 C7 C8 120.82(13)
C9 C8 C7 120.12(13)
C8 C9 C4 118.34(13)

loop_
_geom_bond_atom_site_label_1
_geom_bond_atom_site_label_2
_geom_bond_distance
S1 O1 1.4256(10)
S1 O2 1.4414(10)
S1 C1 1.8521(12)
S1 C3 1.7809(13)
S2 O3 1.4380(10)
S2 O4 1.4339(11)
S2 C1 1.8174(12)
S2 C4 1.7519(13)
F1 C1 1.3660(14)
C1 C2 1.5366(17)
C2 C3 1.5508(19)
C4 C5 1.3925(19)
C4 C9 1.3933(17)
C5 C6 1.385(2)
C6 C7 1.386(2)
C7 C8 1.392(2)
C8 C9 1.3893(19)

loop_
_geom_torsion_atom_site_label_1
_geom_torsion_atom_site_label_2
_geom_torsion_atom_site_label_3
_geom_torsion_atom_site_label_4
_geom_torsion
S1 C1 C2 C3 15.34(9)
S2 C1 C2 C3 -104.04(10)
S2 C4 C5 C6 -178.23(13)
S2 C4 C9 C8 178.43(12)
F1 C1 C2 C3 130.69(11)
O1 S1 C1 S2 -12.33(10)
O1 S1 C1 F1 114.57(9)
O1 S1 C1 C2 -128.20(8)
O1 S1 C3 C2 128.28(8)
O2 S1 C1 S2 -148.24(7)
O2 S1 C1 F1 -21.33(10)
O2 S1 C1 C2 95.89(8)
O2 S1 C3 C2 -89.67(9)
O3 S2 C1 S1 -170.58(7)
O3 S2 C1 F1 59.78(9)
O3 S2 C1 C2 -69.53(10)
O3 S2 C4 C5 -21.52(14)
O3 S2 C4 C9 160.26(11)
O4 S2 C1 S1 -42.96(8)
O4 S2 C1 F1 -172.60(8)
O4 S2 C1 C2 58.09(10)
O4 S2 C4 C5 -156.15(11)
O4 S2 C4 C9 25.64(13)
C1 S1 C3 C2 13.29(7)
C1 S2 C4 C5 90.20(12)
C1 S2 C4 C9 -88.02(12)
C1 C2 C3 S1 -15.96(9)
C3 S1 C1 S2 102.45(8)
C3 S1 C1 F1 -130.64(10)
C3 S1 C1 C2 -13.42(8)
C4 S2 C1 S1 74.42(8)
C4 S2 C1 F1 -55.22(9)
C4 S2 C1 C2 175.47(9)
C4 C5 C6 C7 0.1(3)
C5 C4 C9 C8 0.3(2)
C5 C6 C7 C8 -0.5(3)
C6 C7 C8 C9 0.7(3)
C7 C8 C9 C4 -0.6(2)
C9 C4 C5 C6 -0.1(2)
